data_4061807
loop_
_publ_author_name
'Song, Li-Cheng'
'Yang, Zhi-Yong'
'Bian, Hong-Zhu'
'Liu, Yang'
'Wang, Hu-Ting'
'Liu, Xu-Feng'
'Hu, Qing-Mei'

_publ_section_title
;
 Diiron Oxadithiolate Type Models for the Active Site of Iron-Only
 Hydrogenases and Biomimetic Hydrogen Evolution Catalyzed by
 Fe2(\m-SCH2OCH2S-\m)(CO)6
;
_journal_coden_ASTM ORGND7
_journal_issue 25
_journal_name_full Organometallics
_journal_page_first 6126
_journal_page_last 6135
_journal_paper_doi 10.1021/om0507373
_journal_volume 24
_journal_year 2005
_chemical_formula_sum 'C60 H46 Cl2 Fe4 O12 P2 Ru S4'
_chemical_formula_weight 1544.52
_space_group_IT_number 15
_symmetry_cell_setting monoclinic
_symmetry_space_group_name_Hall '-C 2yc'
_symmetry_space_group_name_H-M 'C 1 2/c 1'
_cell_angle_alpha 90.00
_cell_angle_beta 109.064(5)
_cell_angle_gamma 90.00
_cell_formula_units_Z 4
_cell_length_a 33.484(12)
_cell_length_b 9.174(3)
_cell_length_c 21.475(8)
_cell_measurement_temperature 293(2)
_cell_volume 6235(4)
_diffrn_ambient_temperature 293(2)
_exptl_crystal_density_diffrn 1.645
_cod_depositor_comments
;
The following automatic conversions were performed:
'_symmetry_cell_setting' value 'Monoclinic' changed to 'monoclinic'
according to '/home/saulius/struct/CIF-dictionaries/cif_core.dic'
dictionary named 'cif_core.dic' version 2.4.1 from 2010-06-29.

Automatic conversion script
Id: cif_fix_enum 1527 2010-12-29 10:47:43Z saulius 

 Updated bibliographic information.

 Antanas Vaitkus,
 2019-09-24
;
_cod_original_sg_symbol_H-M 'C 2/c'
_cod_database_code 4061807

loop_
_symmetry_equiv_pos_as_xyz
'x, y, z'
'-x, y, -z+1/2'
'x+1/2, y+1/2, z'
'-x+1/2, y+1/2, -z+1/2'
'-x, -y, -z'
'x, -y, z-1/2'
'-x+1/2, -y+1/2, -z'
'x+1/2, -y+1/2, z-1/2'

loop_
_atom_site_label
_atom_site_type_symbol
_atom_site_fract_x
_atom_site_fract_y
_atom_site_fract_z
_atom_site_U_iso_or_equiv
_atom_site_adp_type
_atom_site_occupancy
_atom_site_symmetry_multiplicity
_atom_site_calc_flag
_atom_site_refinement_flags
_atom_site_disorder_assembly
_atom_site_disorder_group
Ru1 Ru 0.0000 0.44548(6) 0.2500 0.03346(15) Uani 1 2 d S . .
Fe1 Fe 0.09860(2) 0.40728(7) 0.47378(3) 0.03473(18) Uani 1 1 d . . .
Fe2 Fe 0.14029(2) 0.20878(8) 0.54983(3) 0.0442(2) Uani 1 1 d . . .
S1 S 0.11817(4) 0.19567(14) 0.43885(6) 0.0449(3) Uani 1 1 d . . .
S2 S 0.16822(4) 0.42528(14) 0.53380(6) 0.0458(3) Uani 1 1 d . . .
P1 P 0.08716(3) 0.56543(12) 0.38948(5) 0.0317(3) Uani 1 1 d . . .
C1 C 0.04638(16) 0.3405(5) 0.4518(2) 0.0430(11) Uani 1 1 d . . .
O1 O 0.01276(12) 0.2945(5) 0.4403(2) 0.0674(11) Uani 1 1 d . . .
C2 C 0.08960(16) 0.5302(6) 0.5311(2) 0.0478(12) Uani 1 1 d . . .
O2 O 0.08393(15) 0.6051(5) 0.5699(2) 0.0802(14) Uani 1 1 d . . .
O3 O 0.13640(19) 0.3267(6) 0.6742(2) 0.1013(17) Uani 1 1 d . . .
C3 C 0.13819(19) 0.2789(6) 0.6261(3) 0.0607(15) Uani 1 1 d . . .
C4 C 0.1035(2) 0.0663(7) 0.5478(3) 0.0603(15) Uani 1 1 d . . .
O4 O 0.08077(17) -0.0274(6) 0.5464(3) 0.0921(15) Uani 1 1 d . . .
O5 O 0.21607(17) 0.0253(6) 0.5951(3) 0.1101(19) Uani 1 1 d . . .
C5 C 0.1872(2) 0.0979(7) 0.5773(3) 0.0640(16) Uani 1 1 d . . .
O6 O 0.20209(12) 0.2464(5) 0.4612(2) 0.0684(11) Uani 1 1 d . . .
C6 C 0.16426(17) 0.2179(7) 0.4117(3) 0.0602(15) Uani 1 1 d . . .
H6A H 0.1676 0.1298 0.3889 0.072 Uiso 1 1 calc R . .
H6B H 0.1586 0.2971 0.3800 0.072 Uiso 1 1 calc R . .
C7 C 0.20427(16) 0.3883(7) 0.4876(3) 0.0591(15) Uani 1 1 d . . .
H7A H 0.1985 0.4577 0.4516 0.071 Uiso 1 1 calc R . .
H7B H 0.2329 0.4055 0.5164 0.071 Uiso 1 1 calc R . .
C8 C 0.06535(13) 0.4939(5) 0.3068(2) 0.0351(10) Uani 1 1 d . . .
C9 C 0.05306(14) 0.5749(6) 0.2465(2) 0.0416(11) Uani 1 1 d . . .
H9 H 0.0519 0.6759 0.2429 0.050 Uiso 1 1 calc R . .
C10 C 0.04305(15) 0.4754(6) 0.1936(2) 0.0505(14) Uani 1 1 d . . .
H10 H 0.0345 0.4999 0.1491 0.061 Uiso 1 1 calc R . .
C11 C 0.04816(15) 0.3351(7) 0.2189(3) 0.0534(14) Uani 1 1 d . . .
H11 H 0.0435 0.2496 0.1942 0.064 Uiso 1 1 calc R . .
C12 C 0.06157(14) 0.3436(6) 0.2881(2) 0.0448(12) Uani 1 1 d . . .
H12 H 0.0671 0.2647 0.3169 0.054 Uiso 1 1 calc R . .
C13 C 0.13609(14) 0.6528(5) 0.3884(2) 0.0374(10) Uani 1 1 d . . .
C14 C 0.15541(15) 0.6160(6) 0.3421(3) 0.0471(12) Uani 1 1 d . . .
H14 H 0.1417 0.5545 0.3073 0.057 Uiso 1 1 calc R . .
C15 C 0.19513(17) 0.6712(7) 0.3481(3) 0.0604(15) Uani 1 1 d . . .
H15 H 0.2081 0.6452 0.3174 0.073 Uiso 1 1 calc R . .
C16 C 0.21534(18) 0.7633(7) 0.3985(3) 0.0644(17) Uani 1 1 d . . .
H16 H 0.2420 0.7992 0.4022 0.077 Uiso 1 1 calc R . .
C17 C 0.19617(17) 0.8033(6) 0.4439(3) 0.0618(16) Uani 1 1 d . . .
H17 H 0.2096 0.8677 0.4776 0.074 Uiso 1 1 calc R . .
C18 C 0.15671(15) 0.7470(5) 0.4391(3) 0.0476(12) Uani 1 1 d . . .
H18 H 0.1441 0.7728 0.4702 0.057 Uiso 1 1 calc R . .
C19 C 0.05271(14) 0.7229(5) 0.3873(2) 0.0365(10) Uani 1 1 d . . .
C20 C 0.05495(17) 0.8485(6) 0.3534(3) 0.0533(14) Uani 1 1 d . . .
H20 H 0.0757 0.8590 0.3337 0.064 Uiso 1 1 calc R . .
C21 C 0.02600(19) 0.9588(6) 0.3491(3) 0.0667(17) Uani 1 1 d . . .
H21 H 0.0275 1.0436 0.3262 0.080 Uiso 1 1 calc R . .
C22 C -0.0046(2) 0.9461(7) 0.3775(3) 0.0681(17) Uani 1 1 d . . .
H22 H -0.0241 1.0206 0.3733 0.082 Uiso 1 1 calc R . .
C23 C -0.00657(19) 0.8243(6) 0.4121(3) 0.0645(16) Uani 1 1 d . . .
H23 H -0.0271 0.8161 0.4324 0.077 Uiso 1 1 calc R . .
C24 C 0.02183(16) 0.7125(6) 0.4173(3) 0.0493(13) Uani 1 1 d . . .
H24 H 0.0203 0.6293 0.4412 0.059 Uiso 1 1 calc R . .
Cl1 Cl 0.11786(9) 0.9969(3) 0.73803(16) 0.1380(10) Uani 1 1 d . . .
C25 C 0.1607(3) 0.8892(8) 0.7415(3) 0.080(2) Uani 1 1 d . . .
C26 C 0.1548(3) 0.7711(11) 0.7035(5) 0.122(3) Uani 1 1 d . . .
H26 H 0.1280 0.7476 0.6751 0.146 Uiso 1 1 calc R . .
C27 C 0.1883(5) 0.6863(13) 0.7067(7) 0.154(5) Uani 1 1 d . . .
H27 H 0.1846 0.6070 0.6784 0.185 Uiso 1 1 calc R . .
C28 C 0.2280(4) 0.7142(13) 0.7513(7) 0.142(4) Uani 1 1 d . . .
H28 H 0.2505 0.6521 0.7546 0.171 Uiso 1 1 calc R . .
C29 C 0.2333(3) 0.8356(14) 0.7905(5) 0.125(3) Uani 1 1 d . . .
H29 H 0.2597 0.8585 0.8203 0.150 Uiso 1 1 calc R . .
C30 C 0.1996(3) 0.9210(10) 0.7850(4) 0.098(3) Uani 1 1 d . . .
H30 H 0.2030 1.0034 0.8114 0.117 Uiso 1 1 calc R . .

loop_
_atom_site_aniso_label
_atom_site_aniso_U_11
_atom_site_aniso_U_22
_atom_site_aniso_U_33
_atom_site_aniso_U_23
_atom_site_aniso_U_13
_atom_site_aniso_U_12
Ru1 0.0260(3) 0.0443(3) 0.0254(3) 0.000 0.0021(2) 0.000
Fe1 0.0305(4) 0.0424(4) 0.0284(3) 0.0018(3) 0.0058(3) 0.0083(3)
Fe2 0.0448(4) 0.0486(4) 0.0344(4) 0.0060(3) 0.0064(3) 0.0143(3)
S1 0.0445(7) 0.0466(7) 0.0371(6) -0.0029(5) 0.0045(5) 0.0132(6)
S2 0.0359(7) 0.0549(8) 0.0385(7) 0.0005(6) 0.0012(5) 0.0072(6)
P1 0.0267(6) 0.0366(6) 0.0281(5) -0.0007(5) 0.0039(4) 0.0018(5)
C1 0.045(3) 0.045(3) 0.039(3) 0.012(2) 0.013(2) 0.008(2)
O1 0.039(2) 0.089(3) 0.070(3) 0.019(2) 0.012(2) -0.007(2)
C2 0.044(3) 0.059(3) 0.039(3) 0.005(2) 0.011(2) 0.015(2)
O2 0.095(3) 0.097(3) 0.049(2) -0.018(2) 0.023(2) 0.030(3)
O3 0.165(5) 0.098(4) 0.055(3) -0.006(3) 0.054(3) -0.001(3)
C3 0.077(4) 0.060(4) 0.045(3) 0.008(3) 0.019(3) 0.010(3)
C4 0.067(4) 0.054(4) 0.057(4) 0.010(3) 0.016(3) 0.012(3)
O4 0.097(4) 0.074(3) 0.108(4) 0.009(3) 0.037(3) -0.007(3)
O5 0.089(4) 0.124(4) 0.096(4) 0.015(3) 0.000(3) 0.066(3)
C5 0.062(4) 0.070(4) 0.048(3) 0.006(3) 0.003(3) 0.021(3)
O6 0.047(2) 0.092(3) 0.066(3) 0.003(2) 0.018(2) 0.028(2)
C6 0.053(4) 0.081(4) 0.046(3) -0.003(3) 0.016(3) 0.021(3)
C7 0.033(3) 0.075(4) 0.067(4) 0.008(3) 0.014(3) 0.008(3)
C8 0.021(2) 0.053(3) 0.029(2) -0.004(2) 0.0057(18) -0.0033(19)
C9 0.028(2) 0.059(3) 0.034(2) 0.006(2) 0.005(2) -0.002(2)
C10 0.033(3) 0.089(4) 0.030(2) -0.005(3) 0.010(2) 0.001(3)
C11 0.037(3) 0.076(4) 0.039(3) -0.023(3) 0.001(2) 0.011(3)
C12 0.036(3) 0.049(3) 0.042(3) -0.007(2) 0.003(2) 0.005(2)
C13 0.031(2) 0.045(3) 0.031(2) 0.006(2) 0.003(2) -0.002(2)
C14 0.036(3) 0.061(3) 0.043(3) 0.004(2) 0.011(2) 0.000(2)
C15 0.041(3) 0.079(4) 0.060(4) 0.014(3) 0.015(3) 0.002(3)
C16 0.033(3) 0.074(4) 0.078(4) 0.022(4) 0.007(3) -0.010(3)
C17 0.047(3) 0.058(4) 0.062(4) -0.002(3) -0.007(3) -0.012(3)
C18 0.037(3) 0.049(3) 0.049(3) -0.002(2) 0.003(2) -0.003(2)
C19 0.033(2) 0.038(3) 0.033(2) 0.000(2) 0.002(2) 0.006(2)
C20 0.048(3) 0.044(3) 0.064(4) 0.004(3) 0.013(3) -0.004(2)
C21 0.062(4) 0.036(3) 0.091(5) 0.019(3) 0.009(4) 0.004(3)
C22 0.061(4) 0.057(4) 0.082(5) 0.011(3) 0.018(4) 0.022(3)
C23 0.061(4) 0.072(4) 0.063(4) 0.013(3) 0.024(3) 0.028(3)
C24 0.050(3) 0.049(3) 0.050(3) 0.011(2) 0.017(3) 0.016(2)
Cl1 0.134(2) 0.1145(18) 0.180(3) 0.0161(19) 0.071(2) 0.0101(16)
C25 0.097(6) 0.088(5) 0.058(4) -0.007(4) 0.031(4) -0.027(4)
C26 0.117(8) 0.132(8) 0.118(8) -0.050(7) 0.040(7) -0.040(7)
C27 0.149(11) 0.135(10) 0.193(13) -0.089(9) 0.077(11) -0.045(9)
C28 0.151(11) 0.117(9) 0.181(13) 0.006(8) 0.086(10) 0.015(8)
C29 0.101(8) 0.157(10) 0.119(9) 0.007(8) 0.038(7) 0.004(7)
C30 0.117(7) 0.106(6) 0.080(5) -0.022(5) 0.045(5) -0.046(6)

loop_
_geom_bond_atom_site_label_1
_geom_bond_atom_site_label_2
_geom_bond_distance
_geom_bond_site_symmetry_2
_geom_bond_publ_flag
Ru1 C9 2.158(5) . ?
Ru1 C9 2.158(5) 2 ?
Ru1 C12 2.166(5) . ?
Ru1 C12 2.166(5) 2 ?
Ru1 C8 2.175(4) . ?
Ru1 C8 2.175(4) 2 ?
Ru1 C10 2.182(5) 2 ?
Ru1 C10 2.182(5) . ?
Ru1 C11 2.186(5) . ?
Ru1 C11 2.186(5) 2 ?
Fe1 C1 1.765(5) . ?
Fe1 C2 1.766(5) . ?
Fe1 P1 2.2530(14) . ?
Fe1 S1 2.2543(15) . ?
Fe1 S2 2.2716(15) . ?
Fe1 Fe2 2.5383(11) . ?
Fe2 C3 1.782(6) . ?
Fe2 C4 1.787(7) . ?
Fe2 C5 1.800(6) . ?
Fe2 S1 2.2559(16) . ?
Fe2 S2 2.2689(17) . ?
S1 C6 1.831(6) . ?
S2 C7 1.828(5) . ?
P1 C8 1.808(4) . ?
P1 C13 1.831(5) . ?
P1 C19 1.839(4) . ?
C1 O1 1.151(6) . ?
C2 O2 1.143(6) . ?
O3 C3 1.144(6) . ?
C4 O4 1.142(7) . ?
O5 C5 1.134(7) . ?
O6 C6 1.388(7) . ?
O6 C7 1.412(7) . ?
C6 H6A 0.9700 . ?
C6 H6B 0.9700 . ?
C7 H7A 0.9700 . ?
C7 H7B 0.9700 . ?
C8 C12 1.431(7) . ?
C8 C9 1.431(6) . ?
C9 C10 1.410(7) . ?
C9 H9 0.9300 . ?
C10 C11 1.386(8) . ?
C10 H10 0.9300 . ?
C11 C12 1.408(7) . ?
C11 H11 0.9300 . ?
C12 H12 0.9300 . ?
C13 C18 1.385(7) . ?
C13 C14 1.392(6) . ?
C14 C15 1.390(7) . ?
C14 H14 0.9300 . ?
C15 C16 1.366(8) . ?
C15 H15 0.9300 . ?
C16 C17 1.381(8) . ?
C16 H16 0.9300 . ?
C17 C18 1.391(7) . ?
C17 H17 0.9300 . ?
C18 H18 0.9300 . ?
C19 C20 1.378(7) . ?
C19 C24 1.390(7) . ?
C20 C21 1.383(8) . ?
C20 H20 0.9300 . ?
C21 C22 1.359(8) . ?
C21 H21 0.9300 . ?
C22 C23 1.355(8) . ?
C22 H22 0.9300 . ?
C23 C24 1.378(7) . ?
C23 H23 0.9300 . ?
C24 H24 0.9300 . ?
Cl1 C25 1.724(8) . ?
C25 C26 1.333(10) . ?
C25 C30 1.364(11) . ?
C26 C27 1.347(14) . ?
C26 H26 0.9300 . ?
C27 C28 1.385(15) . ?
C27 H27 0.9300 . ?
C28 C29 1.372(14) . ?
C28 H28 0.9300 . ?
C29 C30 1.345(12) . ?
C29 H29 0.9300 . ?
C30 H30 0.9300 . ?
